data_4349748
loop_
_publ_author_name
'Radi, Smaail'
'El Massaoudi, Mohamed'
'Bacquet, Maryse'
'Degoutin, St\'ephanie'
'Adarsh, N. N.'
'Robeyns, Koen'
'Garcia, Yann'

_publ_section_title
;
 A novel environment-friendly hybrid material based on a modified silica
 gel with a bispyrazole derivative for the removal of ZnII, PbII, CdII and
 CuII traces from aqueous solutions
;
_journal_issue 11
_journal_name_full 'Inorganic Chemistry Frontiers'
_journal_page_first 1821
_journal_paper_doi 10.1039/C7QI00322F
_journal_volume 4
_journal_year 2017
_chemical_formula_moiety 'C20 H33 Cu2 N8 O7, N O3, H2 O'
_chemical_formula_sum 'C20 H35 Cu2 N9 O11'
_chemical_formula_weight 704.65
_space_group_crystal_system orthorhombic
_space_group_IT_number 19
_space_group_name_Hall 'P 2ac 2ab'
_space_group_name_H-M_alt 'P 21 21 21'
_atom_sites_solution_hydrogens mixed
_audit_creation_method SHELXL-2014/7
_audit_update_record
;
2017-06-06 deposited with the CCDC.
2017-08-18 downloaded from the CCDC.
;
_cell_angle_alpha 90
_cell_angle_beta 90
_cell_angle_gamma 90
_cell_formula_units_Z 4
_cell_length_a 8.2425(2)
_cell_length_b 15.2469(4)
_cell_length_c 23.4816(6)
_cell_measurement_reflns_used 6721
_cell_measurement_temperature 150(2)
_cell_measurement_theta_max 25.9310
_cell_measurement_theta_min 2.7950
_cell_volume 2950.99(13)
_computing_cell_refinement
;
CrysAlisPro, Agilent Technologies,
Version 1.171.37.35 (release 13-08-2014 CrysAlis171 .NET)
(compiled Aug 13 2014,18:06:01)
;
_computing_data_collection MAR
_computing_data_reduction
;
CrysAlisPro, Agilent Technologies,
Version 1.171.37.35 (release 13-08-2014 CrysAlis171 .NET)
(compiled Aug 13 2014,18:06:01)
;
_computing_molecular_graphics 'MERCURY (Macrae et al., 2008)'
_computing_publication_material
;

'MERCURY (Macrae et al., 2008), Platon (Spek, 2009)'



;
_computing_structure_refinement 'SHELXL-2014/7 (Sheldrick, 2014)'
_computing_structure_solution 'SHELXT (Sheldrick, 2015)'
_diffrn_ambient_temperature 150(2)
_diffrn_measured_fraction_theta_full 0.997
_diffrn_measured_fraction_theta_max 0.997
_diffrn_measurement_device_type 'MAR345 image plate'
_diffrn_measurement_method '120 images, \D\F 1.5\% '
_diffrn_radiation_monochromator 'Xenocs Fox3D mirror'
_diffrn_radiation_type MoK\a
_diffrn_radiation_wavelength 0.71073
_diffrn_reflns_av_R_equivalents 0.0897
_diffrn_reflns_av_unetI/netI 0.0878
_diffrn_reflns_Laue_measured_fraction_full 0.997
_diffrn_reflns_Laue_measured_fraction_max 0.997
_diffrn_reflns_limit_h_max 9
_diffrn_reflns_limit_h_min -9
_diffrn_reflns_limit_k_max 18
_diffrn_reflns_limit_k_min -16
_diffrn_reflns_limit_l_max 28
_diffrn_reflns_limit_l_min -28
_diffrn_reflns_number 17180
_diffrn_reflns_point_group_measured_fraction_full 0.997
_diffrn_reflns_point_group_measured_fraction_max 0.997
_diffrn_reflns_theta_full 25.241
_diffrn_reflns_theta_max 25.241
_diffrn_reflns_theta_min 2.925
_diffrn_source 'Rigaku UltraX 18 rotating anode'
_exptl_absorpt_coefficient_mu 1.511
_exptl_absorpt_correction_T_max 1.00000
_exptl_absorpt_correction_T_min 0.95112
_exptl_absorpt_correction_type multi-scan
_exptl_absorpt_process_details
;
CrysAlisPro, Agilent Technologies,
Version 1.171.37.35 (release 13-08-2014 CrysAlis171 .NET)
(compiled Aug 13 2014,18:06:01)
Empirical absorption correction using spherical harmonics,
 implemented in SCALE3 ABSPACK scaling algorithm.
;
_exptl_crystal_colour 'pale blue'
_exptl_crystal_density_diffrn 1.586
_exptl_crystal_description needle
_exptl_crystal_F_000 1456
_exptl_crystal_size_max 0.25
_exptl_crystal_size_mid 0.04
_exptl_crystal_size_min 0.02
_refine_diff_density_max 0.575
_refine_diff_density_min -0.521
_refine_diff_density_rms 0.087
_refine_ls_abs_structure_details
;
 Flack x determined using 1448 quotients [(I+)-(I-)]/[(I+)+(I-)]
 (Parsons, Flack and Wagner, Acta Cryst. B69 (2013) 249-259).
;
_refine_ls_abs_structure_Flack -0.002(14)
_refine_ls_extinction_method none
_refine_ls_goodness_of_fit_ref 1.034
_refine_ls_hydrogen_treatment mixed
_refine_ls_matrix_type full
_refine_ls_number_parameters 389
_refine_ls_number_reflns 5309
_refine_ls_number_restraints 1
_refine_ls_restrained_S_all 1.034
_refine_ls_R_factor_all 0.0687
_refine_ls_R_factor_gt 0.0492
_refine_ls_shift/su_max 0.000
_refine_ls_shift/su_mean 0.000
_refine_ls_structure_factor_coef Fsqd
_refine_ls_weighting_details 'w=1/[\s^2^(Fo^2^)+(0.0411P)^2^+0.0064P] where P=(Fo^2^+2Fc^2^)/3'
_refine_ls_weighting_scheme calc
_refine_ls_wR_factor_gt 0.0958
_refine_ls_wR_factor_ref 0.1034
_reflns_Friedel_coverage 0.757
_reflns_Friedel_fraction_full 0.997
_reflns_Friedel_fraction_max 0.997
_reflns_number_gt 4319
_reflns_number_total 5309
_reflns_threshold_expression 'I > 2\s(I)'
_cod_data_source_file c7qi00322f1.cif
_cod_data_source_block yg_mem_p46m5
_cod_original_cell_volume 2951.01(14)
_cod_database_code 4349748
_shelx_shelxl_version_number 2014/7
_shelx_space_group_comment
;
The symmetry employed for this shelxl refinement is uniquely defined
by the following loop, which should always be used as a source of
symmetry information in preference to the above space-group names.
They are only intended as comments.
;

loop_
_space_group_symop_operation_xyz
'x, y, z'
'-x+1/2, -y, z+1/2'
'-x, y+1/2, -z+1/2'
'x+1/2, -y+1/2, -z'

loop_
_atom_site_label
_atom_site_type_symbol
_atom_site_fract_x
_atom_site_fract_y
_atom_site_fract_z
_atom_site_U_iso_or_equiv
_atom_site_adp_type
_atom_site_occupancy
_atom_site_site_symmetry_order
_atom_site_calc_flag
_atom_site_refinement_flags_posn
_atom_site_refinement_flags_adp
Cu1 Cu 0.45961(11) 0.38517(6) 0.31195(3) 0.0200(2) Uani 1 1 d . .
Cu2 Cu 0.47908(10) 0.58205(6) 0.32909(3) 0.0202(2) Uani 1 1 d . .
N11 N 0.3675(7) 0.3185(4) 0.2435(2) 0.0202(14) Uani 1 1 d . .
C12 C 0.2923(9) 0.2448(5) 0.2595(3) 0.0211(17) Uani 1 1 d . .
C13 C 0.2137(9) 0.2057(5) 0.2137(3) 0.0237(17) Uani 1 1 d . .
H13 H 0.1540 0.1524 0.2138 0.028 Uiso 1 1 calc R U
C14 C 0.2407(8) 0.2607(5) 0.1683(3) 0.0240(17) Uani 1 1 d . .
N15 N 0.3342(7) 0.3270(4) 0.1873(2) 0.0190(13) Uani 1 1 d . .
C16 C 0.3035(8) 0.2224(5) 0.3193(3) 0.0222(17) Uani 1 1 d . .
H16 H 0.2587 0.1695 0.3337 0.027 Uiso 1 1 calc R U
N17 N 0.3763(7) 0.2769(4) 0.3519(2) 0.0212(14) Uani 1 1 d . .
C18 C 0.3881(10) 0.2592(6) 0.4134(3) 0.0291(19) Uani 1 1 d . .
H18A H 0.5016 0.2671 0.4262 0.035 Uiso 1 1 calc R U
H18B H 0.3559 0.1978 0.4212 0.035 Uiso 1 1 calc R U
C19 C 0.2780(12) 0.3213(6) 0.4459(3) 0.040(2) Uani 1 1 d . .
H19A H 0.1634 0.3067 0.4377 0.047 Uiso 1 1 calc R U
H19B H 0.2978 0.3822 0.4329 0.047 Uiso 1 1 calc R U
C20 C 0.3072(15) 0.3157(7) 0.5101(3) 0.065(3) Uani 1 1 d . .
H20A H 0.2938 0.2549 0.5227 0.097 Uiso 1 1 calc R U
H20B H 0.2290 0.3532 0.5300 0.097 Uiso 1 1 calc R U
H20C H 0.4177 0.3355 0.5187 0.097 Uiso 1 1 calc R U
C21 C 0.1784(10) 0.2524(6) 0.1082(3) 0.031(2) Uani 1 1 d . .
H21A H 0.0777 0.2861 0.1043 0.046 Uiso 1 1 calc R U
H21B H 0.1571 0.1906 0.0997 0.046 Uiso 1 1 calc R U
H21C H 0.2597 0.2752 0.0816 0.046 Uiso 1 1 calc R U
C22 C 0.4104(9) 0.3967(5) 0.1530(3) 0.0234(18) Uani 1 1 d . .
H22A H 0.4682 0.3696 0.1205 0.028 Uiso 1 1 calc R U
H22B H 0.4916 0.4278 0.1766 0.028 Uiso 1 1 calc R U
C23 C 0.2888(10) 0.4627(5) 0.1303(3) 0.0271(19) Uani 1 1 d . .
H23A H 0.1937 0.4306 0.1152 0.033 Uiso 1 1 calc R U
H23B H 0.3389 0.4950 0.0982 0.033 Uiso 1 1 calc R U
N24 N 0.3502(7) 0.6612(4) 0.2785(2) 0.0188(14) Uani 1 1 d . .
C25 C 0.2758(9) 0.7268(5) 0.3056(3) 0.0222(17) Uani 1 1 d . .
C26 C 0.1794(9) 0.7744(5) 0.2690(3) 0.0243(18) Uani 1 1 d . .
H26 H 0.1160 0.8245 0.2780 0.029 Uiso 1 1 calc R U
C27 C 0.1936(9) 0.7347(5) 0.2171(3) 0.0208(17) Uani 1 1 d . .
N28 N 0.2997(7) 0.6675(4) 0.2236(2) 0.0204(14) Uani 1 1 d . .
C29 C 0.3109(9) 0.7310(5) 0.3667(3) 0.0246(18) Uani 1 1 d . .
H29 H 0.2662 0.7758 0.3901 0.029 Uiso 1 1 calc R U
N30 N 0.4034(8) 0.6724(4) 0.3871(2) 0.0218(15) Uani 1 1 d . .
C31 C 0.4371(10) 0.6691(5) 0.4481(3) 0.0282(19) Uani 1 1 d . .
H31A H 0.4041 0.7253 0.4658 0.034 Uiso 1 1 calc R U
H31B H 0.5553 0.6620 0.4540 0.034 Uiso 1 1 calc R U
C32 C 0.3498(10) 0.5955(6) 0.4770(3) 0.033(2) Uani 1 1 d . .
H32A H 0.3870 0.5919 0.5171 0.039 Uiso 1 1 calc R U
H32B H 0.3793 0.5397 0.4581 0.039 Uiso 1 1 calc R U
C33 C 0.1665(11) 0.6050(8) 0.4764(3) 0.053(3) Uani 1 1 d . .
H33A H 0.1362 0.6610 0.4939 0.079 Uiso 1 1 calc R U
H33B H 0.1175 0.5567 0.4979 0.079 Uiso 1 1 calc R U
H33C H 0.1275 0.6034 0.4370 0.079 Uiso 1 1 calc R U
C34 C 0.1176(9) 0.7535(5) 0.1610(3) 0.0269(18) Uani 1 1 d . .
H34A H 0.0399 0.8017 0.1651 0.040 Uiso 1 1 calc R U
H34B H 0.0609 0.7010 0.1474 0.040 Uiso 1 1 calc R U
H34C H 0.2018 0.7700 0.1336 0.040 Uiso 1 1 calc R U
C35 C 0.3512(8) 0.6034(5) 0.1804(3) 0.0212(16) Uani 1 1 d . .
H35A H 0.4584 0.5791 0.1910 0.025 Uiso 1 1 calc R U
H35B H 0.3631 0.6333 0.1432 0.025 Uiso 1 1 calc R U
C36 C 0.2301(8) 0.5291(5) 0.1745(3) 0.0207(16) Uani 1 1 d . .
H36A H 0.1235 0.5529 0.1629 0.025 Uiso 1 1 calc R U
H36B H 0.2165 0.4995 0.2118 0.025 Uiso 1 1 calc R U
N41 N 0.6838(9) 0.4672(6) 0.3938(3) 0.040(2) Uani 1 1 d . .
O42 O 0.6148(6) 0.3989(4) 0.3749(2) 0.0280(13) Uani 1 1 d . .
O43 O 0.6473(6) 0.5454(4) 0.3812(2) 0.0259(13) Uani 1 1 d . .
O44 O 0.8222(11) 0.4544(6) 0.4370(3) 0.087(3) Uani 1 1 d . .
N45 N 0.1306(7) 0.4914(4) 0.3267(3) 0.0235(15) Uani 1 1 d . .
O46 O 0.2687(6) 0.4808(4) 0.3510(2) 0.0233(12) Uani 1 1 d . .
O47 O 0.0769(6) 0.4302(4) 0.2966(2) 0.0339(14) Uani 1 1 d . .
O48 O 0.0561(6) 0.5614(4) 0.3323(2) 0.0368(14) Uani 1 1 d . .
N49 N 0.7725(10) 0.4548(5) 0.0883(3) 0.0403(19) Uani 1 1 d . .
O50 O 0.8717(7) 0.4260(4) 0.1245(2) 0.0426(15) Uani 1 1 d . .
O51 O 0.7121(11) 0.5284(5) 0.0947(3) 0.076(3) Uani 1 1 d . .
O52 O 0.7294(9) 0.4066(4) 0.0490(2) 0.0539(19) Uani 1 1 d . .
O53 O 0.5198(6) 0.4913(3) 0.2745(2) 0.0209(11) Uani 1 1 d D .
H53 H 0.616(3) 0.486(6) 0.267(3) 0.031 Uiso 1 1 d D U
O54 O 0.8225(6) 0.5156(4) 0.2272(2) 0.0313(14) Uani 1 1 d G .
H54A H 0.8877 0.4909 0.2482 0.047 Uiso 1 1 d G U
H54B H 0.8457 0.4984 0.1952 0.047 Uiso 1 1 d G U

loop_
_atom_site_aniso_label
_atom_site_aniso_U_11
_atom_site_aniso_U_22
_atom_site_aniso_U_33
_atom_site_aniso_U_23
_atom_site_aniso_U_13
_atom_site_aniso_U_12
Cu1 0.0224(4) 0.0145(5) 0.0231(4) -0.0004(4) -0.0023(4) -0.0011(4)
Cu2 0.0236(5) 0.0141(5) 0.0228(4) -0.0021(3) 0.0001(4) 0.0003(4)
N11 0.021(3) 0.016(4) 0.024(3) -0.002(3) 0.002(3) 0.003(3)
C12 0.020(4) 0.016(4) 0.028(4) 0.000(3) 0.002(3) 0.003(3)
C13 0.018(4) 0.019(5) 0.034(4) -0.002(4) -0.002(4) 0.003(3)
C14 0.025(4) 0.024(5) 0.023(4) -0.005(4) 0.001(4) 0.002(3)
N15 0.022(3) 0.014(3) 0.020(3) -0.001(3) 0.001(3) 0.002(3)
C16 0.020(4) 0.019(4) 0.028(4) 0.001(3) 0.003(3) 0.000(3)
N17 0.019(3) 0.019(4) 0.025(3) 0.001(3) 0.001(3) 0.001(3)
C18 0.037(5) 0.027(5) 0.023(4) 0.008(4) -0.006(4) -0.002(4)
C19 0.066(7) 0.029(5) 0.023(4) 0.003(4) 0.008(5) 0.004(5)
C20 0.102(9) 0.057(8) 0.035(5) 0.005(5) 0.015(6) 0.005(7)
C21 0.041(5) 0.020(5) 0.030(4) -0.004(4) -0.004(4) -0.004(4)
C22 0.026(4) 0.023(5) 0.022(4) 0.001(3) 0.002(3) 0.000(3)
C23 0.037(5) 0.018(5) 0.026(4) -0.002(3) -0.003(4) -0.007(4)
N24 0.021(3) 0.013(3) 0.022(3) -0.001(3) 0.007(3) -0.002(3)
C25 0.022(4) 0.015(4) 0.029(4) 0.004(3) 0.008(4) -0.002(3)
C26 0.022(4) 0.017(4) 0.033(4) 0.001(4) 0.003(4) -0.001(3)
C27 0.020(4) 0.015(4) 0.028(4) 0.004(3) 0.006(3) -0.001(3)
N28 0.026(3) 0.014(4) 0.021(3) 0.003(3) 0.002(3) -0.002(3)
C29 0.020(4) 0.019(5) 0.034(4) -0.005(4) 0.006(4) -0.009(4)
N30 0.028(4) 0.014(4) 0.024(3) -0.002(3) 0.002(3) -0.005(3)
C31 0.033(5) 0.022(5) 0.030(4) -0.005(3) 0.002(4) -0.002(4)
C32 0.041(5) 0.037(6) 0.019(4) -0.004(4) 0.002(4) -0.005(4)
C33 0.047(6) 0.086(9) 0.026(4) -0.009(5) 0.001(4) -0.023(6)
C34 0.032(4) 0.023(5) 0.026(4) 0.001(3) 0.005(4) 0.007(4)
C35 0.027(4) 0.016(4) 0.021(4) -0.004(3) 0.004(3) 0.004(3)
C36 0.025(4) 0.015(4) 0.022(4) -0.001(3) 0.003(3) 0.000(3)
N41 0.038(4) 0.047(6) 0.034(4) 0.000(4) 0.003(3) 0.005(4)
O42 0.030(3) 0.017(3) 0.037(3) 0.001(3) -0.009(2) -0.005(2)
O43 0.031(3) 0.016(3) 0.031(3) 0.001(2) -0.002(2) 0.004(2)
O44 0.091(6) 0.080(7) 0.091(6) -0.002(5) -0.036(5) 0.001(5)
N45 0.025(3) 0.025(4) 0.021(3) 0.007(3) 0.007(3) -0.004(3)
O46 0.019(3) 0.024(3) 0.027(3) 0.008(2) -0.003(2) 0.000(2)
O47 0.036(3) 0.026(3) 0.039(3) -0.006(3) -0.006(3) -0.006(3)
O48 0.029(3) 0.028(4) 0.053(3) -0.004(3) -0.004(3) 0.013(3)
N49 0.053(5) 0.036(5) 0.032(4) 0.002(4) 0.001(4) -0.002(4)
O50 0.043(4) 0.041(4) 0.044(3) -0.003(3) -0.007(3) 0.009(3)
O51 0.123(7) 0.043(5) 0.062(5) 0.004(4) -0.007(5) 0.038(5)
O52 0.085(5) 0.043(5) 0.033(3) 0.000(3) -0.012(4) -0.013(4)
O53 0.018(2) 0.017(3) 0.028(3) 0.000(2) 0.001(2) 0.002(2)
O54 0.025(3) 0.037(4) 0.033(3) -0.006(3) 0.002(3) 0.001(3)

loop_
_atom_type_symbol
_atom_type_description
_atom_type_scat_dispersion_real
_atom_type_scat_dispersion_imag
_atom_type_scat_source
C C 0.0033 0.0016 'International Tables Vol C Tables 4.2.6.8 and 6.1.1.4'
H H 0.0000 0.0000 'International Tables Vol C Tables 4.2.6.8 and 6.1.1.4'
N N 0.0061 0.0033 'International Tables Vol C Tables 4.2.6.8 and 6.1.1.4'
O O 0.0106 0.0060 'International Tables Vol C Tables 4.2.6.8 and 6.1.1.4'
Cu Cu 0.3201 1.2651 'International Tables Vol C Tables 4.2.6.8 and 6.1.1.4'

loop_
_geom_angle_atom_site_label_1
_geom_angle_atom_site_label_2
_geom_angle_atom_site_label_3
_geom_angle
O53 Cu1 O42 95.0(2)
O53 Cu1 N17 175.1(2)
O42 Cu1 N17 87.6(2)
O53 Cu1 N11 99.0(2)
O42 Cu1 N11 152.2(2)
N17 Cu1 N11 80.4(2)
O53 Cu1 O46 79.99(19)
O42 Cu1 O46 94.4(2)
N17 Cu1 O46 95.7(2)
N11 Cu1 O46 111.6(2)
O53 Cu1 Cu2 37.59(14)
O42 Cu1 Cu2 76.15(16)
N17 Cu1 Cu2 139.95(17)
N11 Cu1 Cu2 127.96(18)
O46 Cu1 Cu2 50.58(13)
O53 Cu2 O43 95.1(2)
O53 Cu2 N24 97.6(2)
O43 Cu2 N24 158.9(2)
O53 Cu2 N30 172.0(2)
O43 Cu2 N30 89.5(2)
N24 Cu2 N30 80.0(2)
O53 Cu2 O46 78.63(19)
O43 Cu2 O46 101.4(2)
N24 Cu2 O46 97.6(2)
N30 Cu2 O46 94.1(2)
O53 Cu2 Cu1 37.38(14)
O43 Cu2 Cu1 80.53(16)
N24 Cu2 Cu1 119.36(17)
N30 Cu2 Cu1 137.95(17)
O46 Cu2 Cu1 49.26(13)
C12 N11 N15 105.1(6)
C12 N11 Cu1 111.6(5)
N15 N11 Cu1 142.4(5)
N11 C12 C13 111.1(6)
N11 C12 C16 116.1(7)
C13 C12 C16 132.8(7)
C14 C13 C12 105.3(7)
C14 C13 H13 127.4
C12 C13 H13 127.4
N15 C14 C13 107.0(6)
N15 C14 C21 124.7(7)
C13 C14 C21 128.3(7)
C14 N15 N11 111.6(6)
C14 N15 C22 127.0(6)
N11 N15 C22 121.1(6)
N17 C16 C12 117.2(7)
N17 C16 H16 121.4
C12 C16 H16 121.4
C16 N17 C18 119.9(7)
C16 N17 Cu1 114.4(5)
C18 N17 Cu1 125.7(5)
N17 C18 C19 109.8(6)
N17 C18 H18A 109.7
C19 C18 H18A 109.7
N17 C18 H18B 109.7
C19 C18 H18B 109.7
H18A C18 H18B 108.2
C18 C19 C20 111.5(8)
C18 C19 H19A 109.3
C20 C19 H19A 109.3
C18 C19 H19B 109.3
C20 C19 H19B 109.3
H19A C19 H19B 108.0
C19 C20 H20A 109.5
C19 C20 H20B 109.5
H20A C20 H20B 109.5
C19 C20 H20C 109.5
H20A C20 H20C 109.5
H20B C20 H20C 109.5
C14 C21 H21A 109.5
C14 C21 H21B 109.5
H21A C21 H21B 109.5
C14 C21 H21C 109.5
H21A C21 H21C 109.5
H21B C21 H21C 109.5
N15 C22 C23 112.9(6)
N15 C22 H22A 109.0
C23 C22 H22A 109.0
N15 C22 H22B 109.0
C23 C22 H22B 109.0
H22A C22 H22B 107.8
C22 C23 C36 114.2(6)
C22 C23 H23A 108.7
C36 C23 H23A 108.7
C22 C23 H23B 108.7
C36 C23 H23B 108.7
H23A C23 H23B 107.6
C25 N24 N28 105.0(6)
C25 N24 Cu2 114.4(5)
N28 N24 Cu2 140.3(5)
N24 C25 C26 111.2(6)
N24 C25 C29 114.2(7)
C26 C25 C29 134.6(7)
C27 C26 C25 105.9(7)
C27 C26 H26 127.0
C25 C26 H26 127.0
N28 C27 C26 106.9(7)
N28 C27 C34 121.1(7)
C26 C27 C34 132.0(7)
C27 N28 N24 111.0(6)
C27 N28 C35 127.6(6)
N24 N28 C35 121.3(6)
N30 C29 C25 117.2(7)
N30 C29 H29 121.4
C25 C29 H29 121.4
C29 N30 C31 120.7(7)
C29 N30 Cu2 114.1(5)
C31 N30 Cu2 125.1(5)
N30 C31 C32 112.3(6)
N30 C31 H31A 109.1
C32 C31 H31A 109.1
N30 C31 H31B 109.1
C32 C31 H31B 109.1
H31A C31 H31B 107.9
C31 C32 C33 113.8(8)
C31 C32 H32A 108.8
C33 C32 H32A 108.8
C31 C32 H32B 108.8
C33 C32 H32B 108.8
H32A C32 H32B 107.7
C32 C33 H33A 109.5
C32 C33 H33B 109.5
H33A C33 H33B 109.5
C32 C33 H33C 109.5
H33A C33 H33C 109.5
H33B C33 H33C 109.5
C27 C34 H34A 109.5
C27 C34 H34B 109.5
H34A C34 H34B 109.5
C27 C34 H34C 109.5
H34A C34 H34C 109.5
H34B C34 H34C 109.5
N28 C35 C36 111.6(6)
N28 C35 H35A 109.3
C36 C35 H35A 109.3
N28 C35 H35B 109.3
C36 C35 H35B 109.3
H35A C35 H35B 108.0
C35 C36 C23 110.3(6)
C35 C36 H36A 109.6
C23 C36 H36A 109.6
C35 C36 H36B 109.6
C23 C36 H36B 109.6
H36A C36 H36B 108.1
O43 N41 O42 125.9(7)
O43 N41 O44 116.7(7)
O42 N41 O44 117.4(7)
N41 O42 Cu1 130.0(5)
N41 O43 Cu2 126.3(5)
O48 N45 O47 121.8(6)
O48 N45 O46 120.1(6)
O47 N45 O46 118.1(6)
N45 O46 Cu1 120.2(4)
N45 O46 Cu2 118.0(4)
Cu1 O46 Cu2 80.17(15)
O52 N49 O51 121.1(8)
O52 N49 O50 119.0(8)
O51 N49 O50 119.7(8)
Cu1 O53 Cu2 105.0(2)
Cu1 O53 H53 105(6)
Cu2 O53 H53 113(6)
H54A O54 H54B 104.5

loop_
_geom_bond_atom_site_label_1
_geom_bond_atom_site_label_2
_geom_bond_distance
Cu1 O53 1.906(5)
Cu1 O42 1.967(5)
Cu1 N17 2.019(6)
Cu1 N11 2.047(6)
Cu1 O46 2.332(5)
Cu1 Cu2 3.0329(12)
Cu2 O53 1.916(5)
Cu2 O43 1.933(5)
Cu2 N24 1.999(6)
Cu2 N30 2.036(6)
Cu2 O46 2.378(5)
N11 C12 1.338(10)
N11 N15 1.354(8)
C12 C13 1.390(10)
C12 C16 1.448(9)
C13 C14 1.376(10)
C13 H13 0.9500
C14 N15 1.348(9)
C14 C21 1.506(10)
N15 C22 1.475(9)
C16 N17 1.280(9)
C16 H16 0.9500
N17 C18 1.473(9)
C18 C19 1.518(11)
C18 H18A 0.9900
C18 H18B 0.9900
C19 C20 1.528(11)
C19 H19A 0.9900
C19 H19B 0.9900
C20 H20A 0.9800
C20 H20B 0.9800
C20 H20C 0.9800
C21 H21A 0.9800
C21 H21B 0.9800
C21 H21C 0.9800
C22 C23 1.517(10)
C22 H22A 0.9900
C22 H22B 0.9900
C23 C36 1.528(10)
C23 H23A 0.9900
C23 H23B 0.9900
N24 C25 1.335(9)
N24 N28 1.357(8)
C25 C26 1.378(10)
C25 C29 1.464(10)
C26 C27 1.364(10)
C26 H26 0.9500
C27 N28 1.356(9)
C27 C34 1.487(10)
N28 C35 1.472(8)
C29 N30 1.269(10)
C29 H29 0.9500
N30 C31 1.460(9)
C31 C32 1.496(10)
C31 H31A 0.9900
C31 H31B 0.9900
C32 C33 1.518(12)
C32 H32A 0.9900
C32 H32B 0.9900
C33 H33A 0.9800
C33 H33B 0.9800
C33 H33C 0.9800
C34 H34A 0.9800
C34 H34B 0.9800
C34 H34C 0.9800
C35 C36 1.516(10)
C35 H35A 0.9900
C35 H35B 0.9900
C36 H36A 0.9900
C36 H36B 0.9900
N41 O43 1.265(9)
N41 O42 1.267(9)
N41 O44 1.539(10)
N45 O48 1.238(8)
N45 O47 1.251(8)
N45 O46 1.284(7)
N49 O52 1.232(9)
N49 O51 1.236(10)
N49 O50 1.258(9)
O53 H53 0.813(14)
O54 H54A 0.8200
O54 H54B 0.8200

loop_
_geom_torsion_atom_site_label_1
_geom_torsion_atom_site_label_2
_geom_torsion_atom_site_label_3
_geom_torsion_atom_site_label_4
_geom_torsion
N15 N11 C12 C13 1.0(8)
Cu1 N11 C12 C13 172.8(5)
N15 N11 C12 C16 -177.5(6)
Cu1 N11 C12 C16 -5.7(8)
N11 C12 C13 C14 -1.5(9)
C16 C12 C13 C14 176.6(8)
C12 C13 C14 N15 1.4(8)
C12 C13 C14 C21 -177.5(8)
C13 C14 N15 N11 -0.9(8)
C21 C14 N15 N11 178.1(7)
C13 C14 N15 C22 172.5(6)
C21 C14 N15 C22 -8.6(12)
C12 N11 N15 C14 -0.1(8)
Cu1 N11 N15 C14 -167.6(6)
C12 N11 N15 C22 -173.8(6)
Cu1 N11 N15 C22 18.7(11)
N11 C12 C16 N17 3.6(10)
C13 C12 C16 N17 -174.5(8)
C12 C16 N17 C18 178.4(7)
C12 C16 N17 Cu1 0.5(8)
C16 N17 C18 C19 -108.4(8)
Cu1 N17 C18 C19 69.2(8)
N17 C18 C19 C20 -170.5(8)
C14 N15 C22 C23 71.8(9)
N11 N15 C22 C23 -115.4(7)
N15 C22 C23 C36 77.0(8)
N28 N24 C25 C26 0.0(8)
Cu2 N24 C25 C26 -175.3(5)
N28 N24 C25 C29 178.7(6)
Cu2 N24 C25 C29 3.4(8)
N24 C25 C26 C27 1.1(9)
C29 C25 C26 C27 -177.2(8)
C25 C26 C27 N28 -1.8(8)
C25 C26 C27 C34 178.5(8)
C26 C27 N28 N24 1.9(8)
C34 C27 N28 N24 -178.3(6)
C26 C27 N28 C35 178.0(7)
C34 C27 N28 C35 -2.2(11)
C25 N24 N28 C27 -1.2(8)
Cu2 N24 N28 C27 172.1(6)
C25 N24 N28 C35 -177.5(6)
Cu2 N24 N28 C35 -4.3(11)
N24 C25 C29 N30 -1.3(10)
C26 C25 C29 N30 177.0(8)
C25 C29 N30 C31 -176.5(6)
C25 C29 N30 Cu2 -1.5(8)
C29 N30 C31 C32 105.8(8)
Cu2 N30 C31 C32 -68.7(8)
N30 C31 C32 C33 -65.2(9)
C27 N28 C35 C36 -82.6(9)
N24 N28 C35 C36 93.1(8)
N28 C35 C36 C23 -178.8(6)
C22 C23 C36 C35 82.4(8)
O43 N41 O42 Cu1 11.9(11)
O44 N41 O42 Cu1 -169.5(5)
O42 N41 O43 Cu2 -1.0(10)
O44 N41 O43 Cu2 -179.6(5)
O48 N45 O46 Cu1 -152.4(5)
O47 N45 O46 Cu1 26.0(7)
O48 N45 O46 Cu2 -57.5(7)
O47 N45 O46 Cu2 120.9(5)
